data_1547825
loop_
_publ_author_name
'Gharpure, Santosh J.'
'Anuradha, Dandela'

_publ_section_title
;
 Synthesis of Benzo[1,4]heterocycles using Palladium Catalyzed Heck
 Reaction to Vinylogous Carbonates/Carbamates: Unexpected Formation of
 Indoles via Carbopalladation Intercepted by Nucleopalladation.
;
_journal_issue 22
_journal_name_full 'Organic letters'
_journal_page_first 6136
_journal_page_last 6139
_journal_paper_doi 10.1021/acs.orglett.7b03016
_journal_volume 19
_journal_year 2017
_chemical_formula_moiety 'C19 H18 O4'
_chemical_formula_sum 'C19 H18 O4'
_chemical_formula_weight 310.35
_space_group_IT_number 14
_symmetry_cell_setting monoclinic
_symmetry_Int_Tables_number 14
_symmetry_space_group_name_Hall '-P 2yn'
_symmetry_space_group_name_H-M 'P 1 21/n 1'
_atom_sites_solution_hydrogens geom
_atom_sites_solution_primary direct
_atom_sites_solution_secondary difmap
_cell_angle_alpha 90.0000
_cell_angle_beta 106.217(8)
_cell_angle_gamma 90.0000
_cell_formula_units_Z 4
_cell_length_a 10.697(5)
_cell_length_b 9.009(4)
_cell_length_c 16.863(9)
_cell_measurement_reflns_used 2718
_cell_measurement_temperature 100
_cell_measurement_theta_max 31.20
_cell_measurement_theta_min 2.60
_cell_volume 1560.4(13)
_computing_cell_refinement 'CrystalClear-SM Expert 2.1 b23'
_computing_data_collection 'CrystalClear-SM Expert 2.1 b23 (Rigaku, 2012)'
_computing_data_reduction 'CrystalClear-SM Expert 2.1 b23'
_computing_molecular_graphics 'CrystalStructure 4.0'
_computing_publication_material 'CrystalStructure 4.0 (Rigaku, 2010)'
_computing_structure_refinement 'SHELXL97 (Sheldrick, 2008)'
_computing_structure_solution 'SHELXS97 (Sheldrick, 2008)'
_diffrn_ambient_temperature 100
_diffrn_detector_area_resol_mean 7.111
_diffrn_measured_fraction_theta_full 0.997
_diffrn_measured_fraction_theta_max 0.997
_diffrn_measurement_device_type 'Rigaku Saturn724'
_diffrn_measurement_method \w
_diffrn_radiation_type 'Mo K\a'
_diffrn_radiation_wavelength 0.71075
_diffrn_reflns_av_R_equivalents 0.0391
_diffrn_reflns_limit_h_max 11
_diffrn_reflns_limit_h_min -12
_diffrn_reflns_limit_k_max 10
_diffrn_reflns_limit_k_min -10
_diffrn_reflns_limit_l_max 20
_diffrn_reflns_limit_l_min -11
_diffrn_reflns_number 11397
_diffrn_reflns_theta_full 25.00
_diffrn_reflns_theta_max 25.00
_diffrn_standards_number 0
_exptl_absorpt_coefficient_mu 0.092
_exptl_absorpt_correction_T_max 0.982
_exptl_absorpt_correction_T_min 0.795
_exptl_absorpt_correction_type numerical
_exptl_absorpt_process_details 'NUMABS (Rigaku, 1999)'
_exptl_crystal_colour colorless
_exptl_crystal_density_diffrn 1.321
_exptl_crystal_density_method 'not measured'
_exptl_crystal_description prism
_exptl_crystal_F_000 656.00
_exptl_crystal_size_max 0.200
_exptl_crystal_size_mid 0.200
_exptl_crystal_size_min 0.200
_refine_diff_density_max 0.180
_refine_diff_density_min -0.220
_refine_ls_extinction_method none
_refine_ls_goodness_of_fit_ref 1.080
_refine_ls_hydrogen_treatment constr
_refine_ls_number_parameters 208
_refine_ls_number_reflns 2749
_refine_ls_number_restraints 0
_refine_ls_R_factor_gt 0.0365
_refine_ls_shift/su_max 0.000
_refine_ls_structure_factor_coef Fsqd
_refine_ls_weighting_details 'w = 1/[\s^2^(Fo^2^)+(0.0646P)^2^+0.0358P] where P=(Fo^2^+2Fc^2^)/3'
_refine_ls_weighting_scheme calc
_refine_ls_wR_factor_ref 0.1036
_reflns_number_gt 2399
_reflns_number_total 2751
_reflns_threshold_expression F^2^>2.0\s(F^2^)
_cod_data_source_file sjg-anu-1.cif
_cod_data_source_block sjg-ANU-3-52
_cod_depositor_comments 'Adding full bibliography for 1547825--1547834.cif.'
_cod_database_code 1547825

loop_
_symmetry_equiv_pos_site_id
_symmetry_equiv_pos_as_xyz
1 +X,+Y,+Z
2 1/2-X,1/2+Y,1/2-Z
3 -X,-Y,-Z
4 1/2+X,1/2-Y,1/2+Z

loop_
_atom_site_label
_atom_site_type_symbol
_atom_site_fract_x
_atom_site_fract_y
_atom_site_fract_z
_atom_site_U_iso_or_equiv
_atom_site_adp_type
_atom_site_occupancy
_atom_site_symmetry_multiplicity
_atom_site_calc_flag
_atom_site_refinement_flags
O1 O -0.18440(8) 0.26240(11) 0.15531(5) 0.0217(3) Uani 1.0 4 d .
O2 O -0.08672(8) 0.35250(11) 0.28253(5) 0.0200(3) Uani 1.0 4 d .
O3 O 0.05275(8) 0.61131(11) 0.27588(5) 0.0181(3) Uani 1.0 4 d .
O4 O 0.28966(8) 0.64880(11) 0.23386(5) 0.0199(3) Uani 1.0 4 d .
C5 C 0.00012(13) 0.73369(16) 0.06438(8) 0.0199(4) Uani 1.0 4 d .
C6 C 0.07658(12) 0.68073(15) 0.14006(8) 0.0167(3) Uani 1.0 4 d .
C7 C 0.02194(12) 0.58436(16) 0.19342(8) 0.0162(3) Uani 1.0 4 d .
C8 C 0.12453(12) 0.77123(15) 0.39341(8) 0.0162(3) Uani 1.0 4 d .
C9 C 0.13365(12) 0.73807(15) 0.30754(8) 0.0166(3) Uani 1.0 4 d .
C10 C -0.10727(12) 0.36007(15) 0.20819(8) 0.0162(3) Uani 1.0 4 d .
C11 C 0.26591(13) 0.79471(16) 0.11268(8) 0.0193(4) Uani 1.0 4 d .
C12 C 0.09857(12) 0.66055(16) 0.44421(8) 0.0195(4) Uani 1.0 4 d .
C13 C -0.05524(12) 0.46869(15) 0.16135(8) 0.0163(3) Uani 1.0 4 d .
C14 C 0.27362(13) 0.70204(17) 0.31080(8) 0.0196(4) Uani 1.0 4 d .
C15 C 0.12705(12) 0.83688(17) 0.55514(8) 0.0219(4) Uani 1.0 4 d .
C16 C 0.15073(12) 0.91473(16) 0.42410(8) 0.0199(4) Uani 1.0 4 d .
C17 C 0.18855(13) 0.84398(17) 0.03701(8) 0.0228(4) Uani 1.0 4 d .
C18 C 0.21010(12) 0.71298(15) 0.16317(8) 0.0173(3) Uani 1.0 4 d .
C19 C 0.05641(13) 0.81397(17) 0.01320(8) 0.0230(4) Uani 1.0 4 d .
C20 C -0.23009(12) 0.13527(16) 0.19228(9) 0.0220(4) Uani 1.0 4 d .
C21 C 0.09974(13) 0.69419(17) 0.52486(8) 0.0224(4) Uani 1.0 4 d .
C22 C 0.15207(12) 0.94778(17) 0.50465(8) 0.0217(4) Uani 1.0 4 d .
C23 C -0.12705(14) 0.01629(17) 0.21169(10) 0.0286(4) Uani 1.0 4 d .
H5 H -0.0909 0.7147 0.0478 0.0239 Uiso 1.0 4 calc R
H9 H 0.1032 0.8258 0.2709 0.0199 Uiso 1.0 4 calc R
H11 H 0.3563 0.8169 0.1296 0.0231 Uiso 1.0 4 calc R
H12 H 0.0801 0.5623 0.4238 0.0234 Uiso 1.0 4 calc R
H13 H -0.0779 0.4565 0.1031 0.0196 Uiso 1.0 4 calc R
H14A H 0.3272 0.7924 0.3273 0.0235 Uiso 1.0 4 calc R
H14B H 0.3068 0.6259 0.3539 0.0235 Uiso 1.0 4 calc R
H15 H 0.1286 0.8588 0.6105 0.0262 Uiso 1.0 4 calc R
H16 H 0.1679 0.9908 0.3895 0.0239 Uiso 1.0 4 calc R
H17 H 0.2264 0.8985 0.0014 0.0274 Uiso 1.0 4 calc R
H19 H 0.0039 0.8487 -0.0386 0.0276 Uiso 1.0 4 calc R
H20A H -0.3106 0.0958 0.1537 0.0264 Uiso 1.0 4 calc R
H20B H -0.2505 0.1661 0.2436 0.0264 Uiso 1.0 4 calc R
H21 H 0.0817 0.6187 0.5594 0.0269 Uiso 1.0 4 calc R
H22 H 0.1701 1.0460 0.5252 0.0261 Uiso 1.0 4 calc R
H23A H -0.1585 -0.0690 0.2367 0.0343 Uiso 1.0 4 calc R
H23B H -0.0478 0.0554 0.2504 0.0343 Uiso 1.0 4 calc R
H23C H -0.1079 -0.0150 0.1607 0.0343 Uiso 1.0 4 calc R

loop_
_atom_site_aniso_label
_atom_site_aniso_U_11
_atom_site_aniso_U_22
_atom_site_aniso_U_33
_atom_site_aniso_U_12
_atom_site_aniso_U_13
_atom_site_aniso_U_23
O1 0.0237(5) 0.0205(6) 0.0187(6) -0.0073(4) 0.0023(4) -0.0006(4)
O2 0.0216(5) 0.0222(6) 0.0161(6) -0.0020(4) 0.0054(4) -0.0008(4)
O3 0.0195(5) 0.0190(6) 0.0159(6) -0.0054(4) 0.0050(4) -0.0030(4)
O4 0.0176(5) 0.0252(6) 0.0171(5) 0.0065(4) 0.0052(4) 0.0029(4)
C5 0.0191(7) 0.0204(8) 0.0184(8) -0.0018(6) 0.0022(6) -0.0016(6)
C6 0.0198(7) 0.0142(8) 0.0166(7) -0.0002(6) 0.0059(6) -0.0032(6)
C7 0.0133(7) 0.0203(8) 0.0144(7) 0.0041(6) 0.0030(5) 0.0008(6)
C8 0.0136(7) 0.0174(8) 0.0164(7) -0.0004(5) 0.0021(5) -0.0002(6)
C9 0.0171(7) 0.0138(8) 0.0181(7) -0.0038(5) 0.0035(6) -0.0017(6)
C10 0.0125(7) 0.0161(8) 0.0189(8) 0.0019(5) 0.0026(6) -0.0015(6)
C11 0.0183(7) 0.0195(8) 0.0207(8) -0.0025(6) 0.0065(6) -0.0032(6)
C12 0.0200(7) 0.0179(8) 0.0207(8) 0.0007(6) 0.0056(6) 0.0012(6)
C13 0.0160(7) 0.0187(8) 0.0132(7) 0.0019(6) 0.0024(5) 0.0005(6)
C14 0.0179(7) 0.0251(9) 0.0149(7) -0.0016(6) 0.0030(6) -0.0002(6)
C15 0.0197(7) 0.0293(9) 0.0156(8) 0.0043(7) 0.0032(6) -0.0017(7)
C16 0.0209(7) 0.0181(8) 0.0201(8) -0.0011(6) 0.0046(6) 0.0017(6)
C17 0.0287(8) 0.0218(9) 0.0190(8) -0.0064(6) 0.0083(6) 0.0003(6)
C18 0.0186(7) 0.0164(8) 0.0161(7) 0.0017(6) 0.0033(6) 0.0001(6)
C19 0.0284(8) 0.0207(9) 0.0171(8) -0.0020(6) 0.0018(6) 0.0014(6)
C20 0.0196(7) 0.0192(9) 0.0268(8) -0.0068(6) 0.0059(6) 0.0008(6)
C21 0.0233(7) 0.0240(9) 0.0205(8) 0.0020(6) 0.0073(6) 0.0055(7)
C22 0.0214(7) 0.0201(8) 0.0223(8) 0.0002(6) 0.0038(6) -0.0057(6)
C23 0.0261(8) 0.0212(9) 0.0407(10) -0.0026(7) 0.0131(7) 0.0001(7)

loop_
_atom_type_symbol
_atom_type_description
_atom_type_scat_dispersion_real
_atom_type_scat_dispersion_imag
_atom_type_scat_source
C C 0.0033 0.0016
;
International Tables for Crystallography
(1992, Vol. C, Tables 4.2.6.8 and 6.1.1.4)
;
H H 0.0000 0.0000
;
International Tables for Crystallography
(1992, Vol. C, Table 6.1.1.4)
;
O O 0.0106 0.0060
;
International Tables for Crystallography
(1992, Vol. C, Tables 4.2.6.8 and 6.1.1.4)
;

loop_
_geom_angle_atom_site_label_1
_geom_angle_atom_site_label_2
_geom_angle_atom_site_label_3
_geom_angle
_geom_angle_publ_flag
C10 O1 C20 116.44(11) yes
C7 O3 C9 118.00(11) yes
C14 O4 C18 116.01(11) yes
C6 C5 C19 120.20(13) yes
C5 C6 C7 121.75(12) yes
C5 C6 C18 118.39(14) yes
C7 C6 C18 119.76(11) yes
O3 C7 C6 119.50(12) yes
O3 C7 C13 119.74(13) yes
C6 C7 C13 120.74(13) yes
C9 C8 C12 121.77(13) yes
C9 C8 C16 118.74(13) yes
C12 C8 C16 119.38(14) yes
O3 C9 C8 108.62(12) yes
O3 C9 C14 109.14(12) yes
C8 C9 C14 109.59(10) yes
O1 C10 O2 123.00(13) yes
O1 C10 C13 109.43(12) yes
O2 C10 C13 127.57(12) yes
C17 C11 C18 119.25(13) yes
C8 C12 C21 119.81(14) yes
C7 C13 C10 125.78(13) yes
O4 C14 C9 113.81(10) yes
C21 C15 C22 119.99(14) yes
C8 C16 C22 120.64(14) yes
C11 C17 C19 120.23(14) yes
O4 C18 C6 119.13(13) yes
O4 C18 C11 119.10(12) yes
C6 C18 C11 121.42(12) yes
C5 C19 C17 120.49(12) yes
O1 C20 C23 109.93(12) yes
C12 C21 C15 120.45(14) yes
C15 C22 C16 119.73(14) yes

loop_
_geom_bond_atom_site_label_1
_geom_bond_atom_site_label_2
_geom_bond_distance
_geom_bond_publ_flag
O1 C10 1.3562(16) yes
O1 C20 1.4524(19) yes
O2 C10 1.2127(17) yes
O3 C7 1.3584(17) yes
O3 C9 1.4422(17) yes
O4 C14 1.4378(19) yes
O4 C18 1.3831(15) yes
C5 C6 1.3936(18) yes
C5 C19 1.386(3) yes
C6 C7 1.483(3) yes
C6 C18 1.4019(19) yes
C7 C13 1.3456(19) yes
C8 C9 1.508(3) yes
C8 C12 1.392(2) yes
C8 C16 1.392(2) yes
C9 C14 1.518(2) yes
C10 C13 1.462(2) yes
C11 C17 1.3857(18) yes
C11 C18 1.381(3) yes
C12 C21 1.390(2) yes
C15 C21 1.384(3) yes
C15 C22 1.386(3) yes
C16 C22 1.387(2) yes
C17 C19 1.384(2) yes
C20 C23 1.506(2) yes
